data_7231146
loop_
_publ_author_name
'Fan, Chuanbin'
'Zong, Ziao'
'Zhang, Xia'
'Xu, Cungang'
'Zhu, Zheng'
'Meng, Xiangmin'
'Bi, Shuangyu'
'Fan, Yuhua'

_publ_section_title
;
 Rational assembly of functional Co-MOFs via a mixed-ligand strategy:
 synthesis, structure, topological variation, photodegradation properties
 and dye adsorption
;
_journal_issue 34
_journal_name_full CrystEngComm
_journal_page_first 4973
_journal_paper_doi 10.1039/C8CE00868J
_journal_volume 20
_journal_year 2018
_chemical_formula_moiety 'C25 H24 Co N4 O4 S'
_chemical_formula_sum 'C25 H24 Co N4 O4 S'
_chemical_formula_weight 535.47
_space_group_crystal_system monoclinic
_space_group_IT_number 13
_space_group_name_Hall '-P 2yc'
_space_group_name_H-M_alt 'P 1 2/c 1'
_symmetry_space_group_name_Hall '-P 2yc'
_symmetry_space_group_name_H-M 'P 1 2/c 1'
_atom_sites_solution_hydrogens geom
_atom_sites_solution_primary dual
_audit_creation_date 2018-01-21
_audit_creation_method
;
Olex2 1.2
(compiled 2017.08.10 svn.r3458 for OlexSys, GUI svn.r5381)
;
_audit_update_record
;
2018-03-11 deposited with the CCDC.
2018-07-16 downloaded from the CCDC.
;
_cell_angle_alpha 90
_cell_angle_beta 95.617(9)
_cell_angle_gamma 90
_cell_formula_units_Z 4
_cell_length_a 12.212(5)
_cell_length_b 14.092(5)
_cell_length_c 16.780(6)
_cell_measurement_reflns_used 3204
_cell_measurement_temperature 173
_cell_measurement_theta_max 20.648
_cell_measurement_theta_min 2.213
_cell_volume 2873.8(19)
_computing_cell_refinement 'SAINT v8.34A (Bruker, 2013)'
_computing_data_reduction 'SAINT v8.34A (Bruker, 2013)'
_computing_molecular_graphics 'Olex2 (Dolomanov et al., 2009)'
_computing_publication_material 'Olex2 (Dolomanov et al., 2009)'
_computing_structure_refinement 'ShelXL (Sheldrick, 2015)'
_computing_structure_solution 'ShelXT (Sheldrick, 2015)'
_diffrn_ambient_temperature 173
_diffrn_measured_fraction_theta_full 0.997
_diffrn_measured_fraction_theta_max 0.990
_diffrn_measurement_device_type 'Bruker APEX-II CCD'
_diffrn_measurement_method '\f and \w scans'
_diffrn_radiation_type MoK\a
_diffrn_radiation_wavelength 0.71073
_diffrn_reflns_av_R_equivalents 0.0585
_diffrn_reflns_av_unetI/netI 0.0587
_diffrn_reflns_Laue_measured_fraction_full 0.997
_diffrn_reflns_Laue_measured_fraction_max 0.990
_diffrn_reflns_limit_h_max 15
_diffrn_reflns_limit_h_min -15
_diffrn_reflns_limit_k_max 17
_diffrn_reflns_limit_k_min -16
_diffrn_reflns_limit_l_max 20
_diffrn_reflns_limit_l_min -20
_diffrn_reflns_number 23328
_diffrn_reflns_point_group_measured_fraction_full 0.997
_diffrn_reflns_point_group_measured_fraction_max 0.990
_diffrn_reflns_theta_full 25.242
_diffrn_reflns_theta_max 26.409
_diffrn_reflns_theta_min 1.445
_diffrn_standards_number 0
_exptl_absorpt_coefficient_mu 0.703
_exptl_absorpt_correction_T_max 0.7454
_exptl_absorpt_correction_T_min 0.6682
_exptl_absorpt_correction_type multi-scan
_exptl_absorpt_process_details
'SADABS-2014/5 (Bruker,2014/5) was used for absorption correction. wR2(int) was 0.0758 before and 0.0516 after correction. The Ratio of minimum to maximum transmission is 0.8964. The \l/2 correction factor is 0.00150.'
_exptl_crystal_colour violet
_exptl_crystal_colour_primary violet
_exptl_crystal_density_diffrn 1.238
_exptl_crystal_description block
_exptl_crystal_F_000 1108
_exptl_crystal_size_max 0.28
_exptl_crystal_size_mid 0.15
_exptl_crystal_size_min 0.12
_refine_diff_density_max 1.688
_refine_diff_density_min -0.872
_refine_diff_density_rms 0.102
_refine_ls_extinction_method none
_refine_ls_goodness_of_fit_ref 1.073
_refine_ls_hydrogen_treatment constr
_refine_ls_matrix_type full
_refine_ls_number_parameters 363
_refine_ls_number_reflns 5868
_refine_ls_number_restraints 94
_refine_ls_restrained_S_all 1.138
_refine_ls_R_factor_all 0.1463
_refine_ls_R_factor_gt 0.0966
_refine_ls_shift/su_max 0.001
_refine_ls_shift/su_mean 0.000
_refine_ls_structure_factor_coef Fsqd
_refine_ls_weighting_details 'w=1/[\s^2^(Fo^2^)+(0.1546P)^2^+4.9499P] where P=(Fo^2^+2Fc^2^)/3'
_refine_ls_weighting_scheme calc
_refine_ls_wR_factor_gt 0.2684
_refine_ls_wR_factor_ref 0.3101
_reflns_Friedel_coverage 0.000
_reflns_number_gt 3404
_reflns_number_total 5868
_reflns_threshold_expression 'I > 2\s(I)'
_cod_data_source_file c8ce00868j2.cif
_cod_data_source_block mo_20180041-5_0m_sq_s
_cod_depositor_comments 'Adding full bibliography for 7231146--7231149.cif.'
_cod_original_cell_volume 2873.9(18)
_cod_database_code 7231146
_shelx_shelxl_version_number 2014/7
_shelx_space_group_comment
;
The symmetry employed for this shelxl refinement is uniquely defined
by the following loop, which should always be used as a source of
symmetry information in preference to the above space-group names.
They are only intended as comments.
;
_shelx_estimated_absorpt_t_max 0.920
_shelx_estimated_absorpt_t_min 0.827
_olex2_refinement_description
;
1. Fixed Uiso
 At 1.2 times of:
  All C(H) groups, All C(H,H) groups
2. Restrained distances
 S3-C8AA
 1.7 with sigma of 0.02
 C13-C14
 1.5 with sigma of 0.02
 S3-C3AA
 1.7 with sigma of 0.02
 C8AA-C10 \\sim C13-C14
 with sigma of 0.02
3. Uiso/Uaniso restraints and constraints
Uanis(C16) \\sim Ueq, Uanis(C17) \\sim Ueq, Uanis(C18) \\sim Ueq, Uanis(C19)
\\sim Ueq, Uanis(C14) \\sim Ueq, Uanis(C15) \\sim Ueq, Uanis(C2AA) \\sim Ueq:
with sigma of 0.005 and sigma for terminal atoms of 0.01
Uanis(C0AA) \\sim Ueq, Uanis(C2AA) \\sim Ueq, Uanis(C4AA) \\sim Ueq,
Uanis(C3AA) \\sim Ueq, Uanis(C5AA) \\sim Ueq: with sigma of 0.005 and sigma for
terminal atoms of 0.01
Uanis(S3) \\sim Ueq: with sigma of 0.005 and sigma for terminal atoms of 0.01
Uanis(C13) \\sim Ueq, Uanis(S1) \\sim Ueq: with sigma of 0.005 and sigma for
terminal atoms of 0.01
: with sigma of 0.1 and sigma for terminal atoms of 0.2
Uanis(O1) \\sim Ueq: with sigma of 0.005 and sigma for terminal atoms of 0.01
4. Others
 Fixed Sof: C16(0.65) H16(0.65) C15(0.65) H15(0.65) C14(0.65) C19(0.65)
 H19(0.65) C18(0.65) H18(0.65) S1(0.65) S3(0.35) C0AA(0.35) H0AA(0.35)
 C2AA(0.35) H2AA(0.35) C3AA(0.35) C4AA(0.35) H4AA(0.35) C5AA(0.35) H5AA(0.35)
 C13(0.65) H13A(0.65) H13B(0.65) C8AA(0.35) H8AA(0.35) H8AB(0.35)
5.a Secondary CH2 refined with riding coordinates:
 C1(H1A,H1B), C25(H25A,H25B), C2(H2A,H2B), C24(H24A,H24B), C13(H13A,H13B),
 C8AA(H8AA,H8AB)
5.b Aromatic/amide H refined with riding coordinates:
 C5(H5), C12(H12), C23(H23), C4(H4), C8(H8), C9(H9), C21(H21), C22(H22),
 C11(H11), C3(H3), C16(H16), C15(H15), C19(H19), C18(H18), C0AA(H0AA),
 C2AA(H2AA), C4AA(H4AA), C5AA(H5AA)
5.c Fitted hexagon refined as free rotating group:
 C0AA(C2AA,C3AA,C4AA,C5AA,C17)
;
_olex2_submission_special_instructions 'No special instructions were received'

loop_
_space_group_symop_operation_xyz
'x, y, z'
'-x, y, -z+1/2'
'-x, -y, -z'
'x, -y, z-1/2'

loop_
_atom_site_label
_atom_site_type_symbol
_atom_site_fract_x
_atom_site_fract_y
_atom_site_fract_z
_atom_site_U_iso_or_equiv
_atom_site_adp_type
_atom_site_occupancy
_atom_site_site_symmetry_order
_atom_site_calc_flag
_atom_site_refinement_flags_posn
_atom_site_refinement_flags_adp
_atom_site_refinement_flags_occupancy
_atom_site_disorder_assembly
_atom_site_disorder_group
Co1 Co 0.0000 -0.10317(8) 0.2500 0.0500(4) Uani 1 2 d S T P . .
Co2 Co 1.0000 0.64123(10) 0.7500 0.0678(4) Uani 1 2 d S T P . .
O4 O 0.1102(4) -0.0055(3) 0.2864(2) 0.0635(11) Uani 1 1 d . . . . .
N1 N 0.0514(4) -0.1898(4) 0.1665(3) 0.0566(12) Uani 1 1 d . . . . .
O2 O 0.8758(4) 0.6063(4) 0.6594(4) 0.0849(15) Uani 1 1 d . . . . .
N3 N 0.9138(4) 0.7349(4) 0.8132(3) 0.0644(14) Uani 1 1 d . . . . .
N2 N 0.0411(5) -0.2972(4) 0.0712(3) 0.0691(15) Uani 1 1 d . . . . .
N4 N 0.8751(5) 0.8545(4) 0.8890(3) 0.0711(15) Uani 1 1 d . . . . .
C7 C 0.2602(4) 0.0444(4) 0.3749(4) 0.0526(14) Uani 1 1 d . . . . .
O3 O 0.2120(5) -0.1150(4) 0.3499(5) 0.112(2) Uani 1 1 d . . . . .
O1 O 0.8815(6) 0.5240(5) 0.7699(4) 0.115(2) Uani 1 1 d . U . . .
C6 C 0.1912(5) -0.0328(5) 0.3338(4) 0.0627(16) Uani 1 1 d . . . . .
C5 C -0.0152(6) -0.2461(4) 0.1197(4) 0.0603(15) Uani 1 1 d . . . . .
H5 H -0.0928 -0.2491 0.1209 0.072 Uiso 1 1 calc R . . . .
C1 C 0.0275(7) -0.4654(5) 0.0309(4) 0.074(2) Uani 1 1 d . . . . .
H1A H 0.0060 -0.4814 0.0846 0.089 Uiso 1 1 calc R . . . .
H1B H 0.1084 -0.4714 0.0323 0.089 Uiso 1 1 calc R . . . .
C12 C 0.2460(6) 0.1380(5) 0.3530(5) 0.0697(19) Uani 1 1 d . . . . .
H12 H 0.1947 0.1537 0.3088 0.084 Uiso 1 1 calc R . . . .
C20 C 0.8452(7) 0.5364(6) 0.6980(6) 0.081(2) Uani 1 1 d . . . . .
C23 C 0.9445(6) 0.8188(6) 0.8404(4) 0.0687(18) Uani 1 1 d . . . . .
H23 H 1.0089 0.8505 0.8270 0.082 Uiso 1 1 calc R . . . .
C4 C 0.1546(6) -0.2050(5) 0.1447(5) 0.085(2) Uani 1 1 d . . . . .
H4 H 0.2199 -0.1743 0.1669 0.102 Uiso 1 1 calc R . . . .
C8 C 0.3356(5) 0.0234(6) 0.4395(4) 0.076(2) Uani 1 1 d . . . . .
H8 H 0.3479 -0.0406 0.4557 0.091 Uiso 1 1 calc R . . . .
C9 C 0.3925(7) 0.0955(7) 0.4799(5) 0.092(3) Uani 1 1 d . . . . .
H9 H 0.4436 0.0798 0.5243 0.111 Uiso 1 1 calc R . . . .
C25 C 0.9939(8) 0.9557(5) 0.9781(4) 0.081(2) Uani 1 1 d . . . . .
H25A H 1.0010 0.9023 1.0166 0.097 Uiso 1 1 calc R . . . .
H25B H 1.0543 0.9501 0.9430 0.097 Uiso 1 1 calc R . . . .
C21 C 0.8165(6) 0.7140(6) 0.8436(6) 0.087(2) Uani 1 1 d . . . . .
H21 H 0.7730 0.6587 0.8333 0.105 Uiso 1 1 calc R . . . .
C10 C 0.3788(7) 0.1900(7) 0.4589(6) 0.104(3) Uani 1 1 d D . . . .
C2 C -0.0057(8) -0.3663(5) 0.0104(5) 0.087(2) Uani 1 1 d . . . . .
H2A H 0.0192 -0.3498 -0.0423 0.104 Uiso 1 1 calc R . . . .
H2B H -0.0869 -0.3618 0.0057 0.104 Uiso 1 1 calc R . . . .
C22 C 0.7943(6) 0.7886(7) 0.8919(6) 0.094(3) Uani 1 1 d . . . . .
H22 H 0.7328 0.7934 0.9223 0.113 Uiso 1 1 calc R . . . .
C11 C 0.3043(6) 0.2094(6) 0.3937(6) 0.096(3) Uani 1 1 d . . . . .
H11 H 0.2931 0.2732 0.3767 0.115 Uiso 1 1 calc R . . . .
C3 C 0.1478(7) -0.2712(6) 0.0861(6) 0.098(3) Uani 1 1 d . . . . .
H3 H 0.2075 -0.2954 0.0600 0.118 Uiso 1 1 calc R . . . .
C24 C 0.8856(7) 0.9474(7) 0.9276(5) 0.096(3) Uani 1 1 d . . . . .
H24A H 0.8246 0.9565 0.9616 0.115 Uiso 1 1 calc R . . . .
H24B H 0.8802 0.9977 0.8861 0.115 Uiso 1 1 calc R . . . .
C16 C 0.7428(11) 0.3877(9) 0.7112(9) 0.081(3) Uani 0.65 1 d . U . A 1
H16 H 0.7702 0.3855 0.7662 0.097 Uiso 0.65 1 calc R . . A 1
C15 C 0.6769(11) 0.3184(10) 0.6727(8) 0.091(4) Uani 0.65 1 d . U . A 1
H15 H 0.6653 0.2615 0.7011 0.109 Uiso 0.65 1 calc R . . A 1
C14 C 0.6300(11) 0.3264(9) 0.6002(8) 0.087(4) Uani 0.65 1 d D U . A 1
C19 C 0.6480(14) 0.4112(14) 0.5514(11) 0.101(4) Uani 0.65 1 d . U . A 1
H19 H 0.6129 0.4180 0.4986 0.121 Uiso 0.65 1 calc R . . A 1
C18 C 0.7177(10) 0.4797(14) 0.5852(8) 0.081(5) Uani 0.65 1 d . U . A 1
H18 H 0.7298 0.5363 0.5565 0.097 Uiso 0.65 1 calc R . . A 1
S1 S 0.4355(5) 0.2716(5) 0.5305(5) 0.164(2) Uani 0.65 1 d . U . A 1
S3 S 0.5553(6) 0.2760(6) 0.4729(5) 0.115(2) Uani 0.35 1 d D U . A 2
C0AA C 0.7485(13) 0.3725(7) 0.6722(7) 0.075(6) Uani 0.35 1 d . U . A 2
H0AA H 0.7798 0.3465 0.7215 0.090 Uiso 0.35 1 calc R . . A 2
C2AA C 0.6856(15) 0.3157(7) 0.6177(10) 0.098(8) Uani 0.35 1 d G U . A 2
H2AA H 0.6739 0.2508 0.6297 0.117 Uiso 0.35 1 calc R . . A 2
C3AA C 0.6398(13) 0.3537(13) 0.5456(9) 0.076(6) Uani 0.35 1 d DG U . A 2
C4AA C 0.6569(18) 0.4486(13) 0.5280(8) 0.133(14) Uani 0.35 1 d G U . A 2
H4AA H 0.6256 0.4746 0.4787 0.159 Uiso 0.35 1 calc R . . A 2
C5AA C 0.7199(15) 0.5055(8) 0.5825(8) 0.125(19) Uani 0.35 1 d G U . A 2
H5AA H 0.7316 0.5704 0.5705 0.150 Uiso 0.35 1 calc R . . A 2
C17 C 0.7657(6) 0.4674(6) 0.6546(5) 0.088(2) Uani 1 1 d G U . . .
C13 C 0.5580(9) 0.2368(8) 0.5612(7) 0.079(3) Uani 0.65 1 d D U . A 1
H13A H 0.5940 0.2103 0.5158 0.095 Uiso 0.65 1 calc R . . A 1
H13B H 0.5544 0.1863 0.6019 0.095 Uiso 0.65 1 calc R . . A 1
C8AA C 0.4450(9) 0.2981(8) 0.4868(7) 0.025(3) Uiso 0.35 1 d D U . A 2
H8AA H 0.4154 0.3514 0.4528 0.030 Uiso 0.35 1 calc R . . A 2
H8AB H 0.4388 0.3135 0.5438 0.030 Uiso 0.35 1 calc R . . A 2

loop_
_atom_site_aniso_label
_atom_site_aniso_U_11
_atom_site_aniso_U_22
_atom_site_aniso_U_33
_atom_site_aniso_U_23
_atom_site_aniso_U_13
_atom_site_aniso_U_12
Co1 0.0615(7) 0.0400(6) 0.0460(6) 0.000 -0.0066(5) 0.000
Co2 0.0693(8) 0.0670(9) 0.0624(8) 0.000 -0.0175(6) 0.000
O4 0.073(3) 0.058(3) 0.056(2) -0.004(2) -0.007(2) -0.010(2)
N1 0.063(3) 0.048(3) 0.059(3) -0.005(2) 0.004(2) -0.002(2)
O2 0.073(3) 0.081(4) 0.097(4) -0.014(3) -0.012(3) -0.010(3)
N3 0.062(3) 0.061(4) 0.067(3) -0.001(3) -0.009(3) -0.001(3)
N2 0.087(4) 0.050(3) 0.067(3) -0.017(3) -0.007(3) 0.002(3)
N4 0.066(3) 0.083(4) 0.064(3) -0.005(3) 0.004(3) 0.000(3)
C7 0.044(3) 0.050(4) 0.063(3) -0.001(3) 0.006(3) -0.007(3)
O3 0.083(4) 0.054(3) 0.190(7) 0.004(4) -0.028(4) -0.002(3)
O1 0.123(4) 0.095(4) 0.119(4) 0.006(3) -0.031(3) -0.006(3)
C6 0.061(4) 0.054(4) 0.073(4) 0.003(3) 0.003(3) 0.006(3)
C5 0.068(4) 0.046(3) 0.065(4) -0.014(3) -0.007(3) -0.001(3)
C1 0.112(6) 0.049(4) 0.058(4) -0.014(3) -0.008(4) 0.007(4)
C12 0.063(4) 0.055(4) 0.087(5) -0.009(3) -0.015(3) 0.000(3)
C20 0.078(5) 0.057(5) 0.105(6) -0.013(4) -0.011(4) 0.001(4)
C23 0.059(4) 0.094(6) 0.052(3) -0.003(4) 0.001(3) -0.004(4)
C4 0.067(4) 0.071(5) 0.116(6) -0.035(5) 0.000(4) 0.000(4)
C8 0.061(4) 0.077(5) 0.084(5) 0.025(4) -0.025(3) -0.009(3)
C9 0.072(5) 0.116(7) 0.082(5) 0.011(5) -0.029(4) -0.013(5)
C25 0.119(6) 0.058(4) 0.066(4) 0.000(3) 0.013(4) 0.015(4)
C21 0.060(4) 0.078(5) 0.124(7) -0.001(5) 0.007(4) 0.003(4)
C10 0.083(6) 0.085(6) 0.135(8) -0.028(6) -0.040(5) 0.007(5)
C2 0.130(7) 0.048(4) 0.078(5) -0.018(3) -0.017(5) 0.008(4)
C22 0.061(4) 0.110(7) 0.114(7) 0.024(6) 0.023(4) -0.012(5)
C11 0.071(5) 0.064(5) 0.144(8) -0.008(5) -0.039(5) 0.003(4)
C3 0.080(5) 0.096(6) 0.121(7) -0.048(5) 0.026(5) 0.010(5)
C24 0.084(6) 0.120(8) 0.084(5) -0.020(5) 0.010(4) 0.008(5)
C16 0.084(5) 0.074(5) 0.084(5) -0.009(4) 0.000(4) -0.001(4)
C15 0.089(5) 0.088(5) 0.094(5) 0.005(4) -0.001(4) -0.003(4)
C14 0.086(5) 0.083(5) 0.091(5) -0.001(4) -0.006(4) -0.007(4)
C19 0.097(6) 0.097(6) 0.106(6) -0.004(5) -0.002(4) -0.014(4)
C18 0.078(6) 0.076(5) 0.087(6) -0.013(4) -0.003(4) -0.011(4)
S1 0.130(3) 0.163(4) 0.194(4) -0.044(3) -0.008(3) 0.007(3)
S3 0.113(4) 0.114(4) 0.119(4) -0.030(3) 0.017(3) -0.016(3)
C0AA 0.074(7) 0.072(8) 0.078(7) -0.005(5) 0.008(5) 0.004(5)
C2AA 0.097(9) 0.097(9) 0.101(9) -0.001(5) 0.012(5) 0.002(5)
C3AA 0.076(7) 0.075(7) 0.079(7) -0.005(5) 0.009(5) 0.004(5)
C4AA 0.131(15) 0.134(15) 0.134(15) 0.001(5) 0.015(5) -0.003(5)
C5AA 0.125(19) 0.12(2) 0.127(19) -0.004(5) 0.009(5) 0.000(5)
C17 0.073(4) 0.079(4) 0.110(4) -0.006(3) 0.001(3) 0.003(3)
C13 0.077(5) 0.072(5) 0.081(5) -0.007(4) -0.028(4) -0.011(4)

loop_
_atom_type_symbol
_atom_type_description
_atom_type_scat_dispersion_real
_atom_type_scat_dispersion_imag
_atom_type_scat_source
C C 0.0033 0.0016 'International Tables Vol C Tables 4.2.6.8 and 6.1.1.4'
H H 0.0000 0.0000 'International Tables Vol C Tables 4.2.6.8 and 6.1.1.4'
Co Co 0.3494 0.9721 'International Tables Vol C Tables 4.2.6.8 and 6.1.1.4'
N N 0.0061 0.0033 'International Tables Vol C Tables 4.2.6.8 and 6.1.1.4'
O O 0.0106 0.0060 'International Tables Vol C Tables 4.2.6.8 and 6.1.1.4'
S S 0.1246 0.1234 'International Tables Vol C Tables 4.2.6.8 and 6.1.1.4'

loop_
_geom_angle_atom_site_label_1
_geom_angle_atom_site_label_2
_geom_angle_atom_site_label_3
_geom_angle
_geom_angle_site_symmetry_1
_geom_angle_site_symmetry_3
O4 Co1 O4 91.9(3) . 2
O4 Co1 N1 112.92(19) . .
O4 Co1 N1 117.23(19) 2 .
O4 Co1 N1 117.23(19) . 2
O4 Co1 N1 112.92(19) 2 2
N1 Co1 N1 105.0(3) . 2
O2 Co2 O2 152.9(3) . 2_756
O2 Co2 O1 98.6(2) 2_756 .
O2 Co2 O1 98.6(2) . 2_756
O2 Co2 O1 60.3(2) 2_756 2_756
O2 Co2 O1 60.3(2) . .
O2 Co2 C20 125.8(3) . 2_756
O2 Co2 C20 30.3(2) 2_756 2_756
O2 Co2 C20 125.8(3) 2_756 .
O2 Co2 C20 30.3(2) . .
N3 Co2 O2 98.9(2) . .
N3 Co2 O2 98.9(2) 2_756 2_756
N3 Co2 O2 98.5(2) 2_756 .
N3 Co2 O2 98.5(2) . 2_756
N3 Co2 N3 99.7(3) 2_756 .
N3 Co2 O1 91.5(3) 2_756 2_756
N3 Co2 O1 91.5(3) . .
N3 Co2 O1 157.5(2) . 2_756
N3 Co2 O1 157.5(2) 2_756 .
N3 Co2 C20 127.8(3) 2_756 .
N3 Co2 C20 127.8(3) . 2_756
N3 Co2 C20 98.8(2) 2_756 2_756
N3 Co2 C20 98.8(2) . .
O1 Co2 O1 85.1(4) . 2_756
O1 Co2 C20 89.4(2) . 2_756
O1 Co2 C20 30.2(2) . .
O1 Co2 C20 30.2(2) 2_756 2_756
O1 Co2 C20 89.4(2) 2_756 .
C20 Co2 C20 107.2(4) 2_756 .
C6 O4 Co1 116.6(4) . .
C5 N1 Co1 124.0(4) . .
C5 N1 C4 106.0(5) . .
C4 N1 Co1 130.0(4) . .
C20 O2 Co2 92.3(5) . .
C23 N3 Co2 128.2(5) . .
C23 N3 C21 107.1(6) . .
C21 N3 Co2 124.2(5) . .
C5 N2 C2 126.1(7) . .
C5 N2 C3 106.7(6) . .
C3 N2 C2 127.1(7) . .
C23 N4 C22 105.7(7) . .
C23 N4 C24 125.3(7) . .
C22 N4 C24 129.0(7) . .
C12 C7 C6 121.5(6) . .
C12 C7 C8 118.1(6) . .
C8 C7 C6 120.3(6) . .
C20 O1 Co2 85.8(5) . .
O4 C6 C7 115.9(6) . .
O3 C6 O4 124.4(7) . .
O3 C6 C7 119.7(6) . .
N1 C5 H5 124.4 . .
N2 C5 N1 111.1(6) . .
N2 C5 H5 124.4 . .
C1 C1 H1A 109.5 3_545 .
C1 C1 H1B 109.5 3_545 .
H1A C1 H1B 108.1 . .
C2 C1 C1 110.5(8) . 3_545
C2 C1 H1A 109.5 . .
C2 C1 H1B 109.5 . .
C7 C12 H12 119.2 . .
C11 C12 C7 121.6(7) . .
C11 C12 H12 119.2 . .
O2 C20 Co2 57.4(4) . .
O2 C20 O1 120.6(7) . .
O2 C20 C17 117.8(8) . .
O1 C20 Co2 64.0(5) . .
O1 C20 C17 121.6(8) . .
C17 C20 Co2 169.1(6) . .
N3 C23 N4 112.2(6) . .
N3 C23 H23 123.9 . .
N4 C23 H23 123.9 . .
N1 C4 H4 126.0 . .
C3 C4 N1 108.0(7) . .
C3 C4 H4 126.0 . .
C7 C8 H8 120.2 . .
C9 C8 C7 119.6(7) . .
C9 C8 H8 120.2 . .
C8 C9 H9 118.5 . .
C8 C9 C10 123.0(7) . .
C10 C9 H9 118.5 . .
C25 C25 H25A 108.9 3_777 .
C25 C25 H25B 108.9 3_777 .
C25 C25 C24 113.2(9) 3_777 .
H25A C25 H25B 107.7 . .
C24 C25 H25A 108.9 . .
C24 C25 H25B 108.9 . .
N3 C21 H21 126.7 . .
C22 C21 N3 106.5(7) . .
C22 C21 H21 126.7 . .
C9 C10 S1 115.2(7) . .
C9 C10 C8AA 136.2(8) . .
C11 C10 C9 116.5(7) . .
C11 C10 S1 126.8(8) . .
C11 C10 C8AA 106.8(8) . .
N2 C2 C1 112.3(6) . .
N2 C2 H2A 109.1 . .
N2 C2 H2B 109.1 . .
C1 C2 H2A 109.1 . .
C1 C2 H2B 109.1 . .
H2A C2 H2B 107.9 . .
N4 C22 C21 108.4(7) . .
N4 C22 H22 125.8 . .
C21 C22 H22 125.8 . .
C12 C11 C10 121.2(8) . .
C12 C11 H11 119.4 . .
C10 C11 H11 119.4 . .
N2 C3 C4 108.1(7) . .
N2 C3 H3 125.9 . .
C4 C3 H3 125.9 . .
N4 C24 C25 110.7(7) . .
N4 C24 H24A 109.5 . .
N4 C24 H24B 109.5 . .
C25 C24 H24A 109.5 . .
C25 C24 H24B 109.5 . .
H24A C24 H24B 108.1 . .
C15 C16 H16 124.3 . .
C15 C16 C17 111.4(11) . .
C17 C16 H16 124.3 . .
C16 C15 H15 118.0 . .
C14 C15 C16 124.0(14) . .
C14 C15 H15 118.0 . .
C15 C14 C19 121.0(12) . .
C15 C14 C13 118.6(12) . .
C19 C14 C13 120.3(12) . .
C14 C19 H19 121.3 . .
C18 C19 C14 117.4(15) . .
C18 C19 H19 121.3 . .
C19 C18 H18 120.1 . .
C17 C18 C19 119.8(18) . .
C17 C18 H18 120.1 . .
C13 S1 C10 108.2(6) . .
C8AA S3 C3AA 103.6(8) . .
C2AA C0AA H0AA 120.0 . .
C2AA C0AA C17 120.0 . .
C17 C0AA H0AA 120.0 . .
C0AA C2AA H2AA 120.0 . .
C0AA C2AA C3AA 120.0 . .
C3AA C2AA H2AA 120.0 . .
C2AA C3AA S3 119.4(11) . .
C4AA C3AA S3 120.6(11) . .
C4AA C3AA C2AA 120.0 . .
C3AA C4AA H4AA 120.0 . .
C5AA C4AA C3AA 120.0 . .
C5AA C4AA H4AA 120.0 . .
C4AA C5AA H5AA 120.0 . .
C4AA C5AA C17 120.0 . .
C17 C5AA H5AA 120.0 . .
C20 C17 C16 109.0(8) . .
C18 C17 C20 125.1(12) . .
C18 C17 C16 125.6(12) . .
C0AA C17 C20 128.3(8) . .
C5AA C17 C20 110.9(8) . .
C5AA C17 C0AA 120.0 . .
C14 C13 H13A 109.7 . .
C14 C13 H13B 109.7 . .
S1 C13 C14 109.8(9) . .
S1 C13 H13A 109.7 . .
S1 C13 H13B 109.7 . .
H13A C13 H13B 108.2 . .
C10 C8AA H8AA 111.7 . .
C10 C8AA H8AB 111.7 . .
S3 C8AA C10 100.6(8) . .
S3 C8AA H8AA 111.7 . .
S3 C8AA H8AB 111.7 . .
H8AA C8AA H8AB 109.4 . .

loop_
_geom_bond_atom_site_label_1
_geom_bond_atom_site_label_2
_geom_bond_distance
_geom_bond_site_symmetry_2
Co1 O4 1.980(4) .
Co1 O4 1.980(4) 2
Co1 N1 2.006(5) 2
Co1 N1 2.006(5) .
Co2 O2 2.099(5) 2_756
Co2 O2 2.098(5) .
Co2 N3 2.048(6) .
Co2 N3 2.048(6) 2_756
Co2 O1 2.242(7) 2_756
Co2 O1 2.242(7) .
Co2 C20 2.489(8) .
Co2 C20 2.489(8) 2_756
O4 C6 1.267(7) .
N1 C5 1.334(7) .
N1 C4 1.363(9) .
O2 C20 1.255(10) .
N3 C23 1.308(9) .
N3 C21 1.371(9) .
N2 C5 1.329(8) .
N2 C2 1.484(9) .
N2 C3 1.353(10) .
N4 C23 1.332(9) .
N4 C22 1.361(10) .
N4 C24 1.460(10) .
C7 C6 1.501(9) .
C7 C12 1.376(9) .
C7 C8 1.384(9) .
O3 C6 1.211(8) .
O1 C20 1.257(10) .
C5 H5 0.9500 .
C1 C1 1.529(13) 3_545
C1 H1A 0.9900 .
C1 H1B 0.9900 .
C1 C2 1.485(9) .
C12 H12 0.9500 .
C12 C11 1.374(10) .
C20 C17 1.510(10) .
C23 H23 0.9500 .
C4 H4 0.9500 .
C4 C3 1.353(10) .
C8 H8 0.9500 .
C8 C9 1.372(11) .
C9 H9 0.9500 .
C9 C10 1.385(13) .
C25 C25 1.449(14) 3_777
C25 H25A 0.9900 .
C25 H25B 0.9900 .
C25 C24 1.504(12) .
C21 H21 0.9500 .
C21 C22 1.370(12) .
C10 C11 1.380(12) .
C10 S1 1.755(10) .
C10 C8AA 1.765(13) .
C2 H2A 0.9900 .
C2 H2B 0.9900 .
C22 H22 0.9500 .
C11 H11 0.9500 .
C3 H3 0.9500 .
C24 H24A 0.9900 .
C24 H24B 0.9900 .
C16 H16 0.9500 .
C16 C15 1.385(18) .
C16 C17 1.515(16) .
C15 H15 0.9500 .
C15 C14 1.297(18) .
C14 C19 1.48(2) .
C14 C13 1.638(12) .
C19 H19 0.9500 .
C19 C18 1.37(2) .
C18 H18 0.9500 .
C18 C17 1.264(16) .
S1 C13 1.610(12) .
S3 C3AA 1.873(10) .
S3 C8AA 1.424(12) .
C0AA H0AA 0.9500 .
C0AA C2AA 1.3900 .
C0AA C17 1.3900 .
C2AA H2AA 0.9500 .
C2AA C3AA 1.3900 .
C3AA C4AA 1.3900 .
C4AA H4AA 0.9500 .
C4AA C5AA 1.3900 .
C5AA H5AA 0.9500 .
C5AA C17 1.3900 .
C13 H13A 0.9900 .
C13 H13B 0.9900 .
C8AA H8AA 0.9900 .
C8AA H8AB 0.9900 .

loop_
_smtbx_masks_void_nr
_smtbx_masks_void_average_x
_smtbx_masks_void_average_y
_smtbx_masks_void_average_z
_smtbx_masks_void_volume
_smtbx_masks_void_count_electrons
1 0.500 -0.079 0.750 294.4 80.3
2 0.500 -0.154 0.250 294.4 80.3
